data_4026949
loop_
_publ_author_name
'Colin W. Anson'
'Dasan M. Thamattoor'

_publ_section_title
;
 Influence of Substituents on the Through-Space Shielding of Aromatic
 Rings
;
_journal_name_full 'Journal of Organic Chemistry'
_journal_page_first 1693
_journal_page_last 1700
_journal_paper_doi 10.1021/jo202203r
_journal_volume 77
_journal_year 2012
_chemical_formula_moiety 'C18 H14 O1'
_chemical_formula_sum 'C18 H14 O'
_chemical_formula_weight 246.31
_space_group_IT_number 15
_symmetry_cell_setting monoclinic
_symmetry_space_group_name_Hall '-C 2yc'
_symmetry_space_group_name_H-M 'C 1 2/c 1'
_atom_sites_solution_hydrogens geom
_atom_sites_solution_primary direct
_audit_creation_date 11-02-14
_audit_creation_method CRYSTALS_ver_14.15
_cell_angle_alpha 90
_cell_angle_beta 104.305(7)
_cell_angle_gamma 90
_cell_formula_units_Z 8
_cell_length_a 22.137(12)
_cell_length_b 7.901(4)
_cell_length_c 15.787(9)
_cell_measurement_reflns_used 3010
_cell_measurement_temperature 173
_cell_measurement_theta_max 24.01
_cell_measurement_theta_min 2.66
_cell_volume 2676(3)
_computing_cell_refinement 'Apex2 (Bruker AXS, 2006)'
_computing_data_collection 'Apex2 (Bruker AXS, 2006)'
_computing_data_reduction 'Apex2 (Bruker AXS, 2006)'
_computing_molecular_graphics 'CAMERON (Watkin et al., 1996)'
_computing_publication_material 'CRYSTALS (Betteridge et al., 2003)'
_computing_structure_refinement 'CRYSTALS (Betteridge et al., 2003)'
_computing_structure_solution 'SHELXS 86 (Sheldrick, 1986)'
_diffrn_ambient_temperature 173
_diffrn_measured_fraction_theta_full 0.996
_diffrn_measured_fraction_theta_max 0.996
_diffrn_measurement_device Area
_diffrn_measurement_device_type 'Bruker Kappa Apex2'
_diffrn_measurement_method '\f & \w scans'
_diffrn_radiation_monochromator graphite
_diffrn_radiation_type 'Mo K\a'
_diffrn_radiation_wavelength 0.71073
_diffrn_reflns_av_R_equivalents 0.033
_diffrn_reflns_limit_h_max 26
_diffrn_reflns_limit_h_min -27
_diffrn_reflns_limit_k_max 9
_diffrn_reflns_limit_k_min 0
_diffrn_reflns_limit_l_max 19
_diffrn_reflns_limit_l_min 0
_diffrn_reflns_number 2734
_diffrn_reflns_theta_full 26.392
_diffrn_reflns_theta_max 26.392
_diffrn_reflns_theta_min 1.899
_diffrn_standards_number 0
_exptl_absorpt_coefficient_mu 0.074
_exptl_absorpt_correction_T_max 0.99
_exptl_absorpt_correction_T_min 0.98
_exptl_absorpt_correction_type multi-scan
_exptl_absorpt_process_details 'DENZO/SCALEPACK (Otwinowski & Minor, 1997)'
_exptl_crystal_colour colorless
_exptl_crystal_density_diffrn 1.223
_exptl_crystal_description prism
_exptl_crystal_F_000 1040
_exptl_crystal_size_max 0.390
_exptl_crystal_size_mid 0.270
_exptl_crystal_size_min 0.180
_refine_diff_density_max 0.47
_refine_diff_density_min -0.21
_refine_ls_extinction_method none
_refine_ls_goodness_of_fit_ref 0.9815
_refine_ls_hydrogen_treatment none
_refine_ls_matrix_type full
_refine_ls_number_parameters 182
_refine_ls_number_reflns 2734
_refine_ls_number_restraints 0
_refine_ls_R_factor_all 0.0736
_refine_ls_R_factor_gt 0.0674
_refine_ls_shift/su_max 0.0002092
_refine_ls_shift/su_mean 0.0000224
_refine_ls_structure_factor_coef Fsqd
_refine_ls_weighting_details
;
 Method, part 1, Chebychev polynomial, (Watkin, 1994, Prince, 1982) 
 [weight] = 1.0/[A~0~*T~0~(x)+A~1~*T~1~(x) ... +A~n-1~]*T~n-1~(x)] 
 where A~i~ are the Chebychev coefficients listed below and x= Fcalc/Fmax 
 Method = Robust Weighting (Prince, 1982) 
 W = [weight] * [1-(deltaF/6*sigmaF)^2^]^2^ 
 A~i~ are: 
 10.6 16.5 8.06 2.07 
;
_refine_ls_weighting_scheme calc
_refine_ls_wR_factor_all 0.1671
_refine_ls_wR_factor_gt 0.1601
_refine_ls_wR_factor_ref 0.1671
_reflns_limit_h_max 26
_reflns_limit_h_min -27
_reflns_limit_k_max 9
_reflns_limit_k_min 0
_reflns_limit_l_max 19
_reflns_limit_l_min 0
_reflns_number_gt 2413
_reflns_number_total 2734
_reflns_threshold_expression I>2.0\s(I)
_oxford_diffrn_Wilson_B_factor 3.93
_oxford_diffrn_Wilson_scale 62.24
_oxford_refine_ls_r_factor_ref 0.0736
_oxford_refine_ls_scale 0.13572(13)
_oxford_reflns_number_all 2734
_oxford_reflns_threshold_expression_ref I>-10.0\s(I)
_oxford_structure_analysis_title 'das1035_0m in C2/c'
_cod_data_source_file jo202203r_si_004.cif
_cod_data_source_block das1035
_cod_original_sg_symbol_H-M 'C 1 2/c 1 '
_cod_original_formula_sum 'C18 H14 O1'
_cod_database_code 4026949

loop_
_symmetry_equiv_pos_as_xyz
x,y,z
-x,-y,-z
x+1/2,y+1/2,z
-x+1/2,-y+1/2,-z
-x,y,-z+1/2
x,-y,z+1/2
-x+1/2,y+1/2,-z+1/2
x+1/2,-y+1/2,z+1/2

loop_
_atom_site_label
_atom_site_type_symbol
_atom_site_fract_x
_atom_site_fract_y
_atom_site_fract_z
_atom_site_U_iso_or_equiv
_atom_site_occupancy
_atom_site_adp_type
_atom_site_refinement_flags_occupancy
_atom_site_disorder_assembly
_atom_site_disorder_group
C15 C 0.45869(9) 0.6753(3) 0.56777(11) 0.0510 1.0000 Uani . . .
H151 H 0.4882 0.6915 0.6219 0.0627 1.0000 Uiso . . .
O1 O 0.42562(13) 0.2364(3) 0.59295(18) 0.0770 0.655(5) Uani P 1 1
C17 C 0.44561(12) 0.3731(3) 0.60373(15) 0.0658 1.0000 Uani . . .
C14 C 0.43051(9) 0.5202(2) 0.54411(11) 0.0465 1.0000 Uani . . .
C13 C 0.38796(11) 0.5023(2) 0.46369(14) 0.0560 1.0000 Uani . . .
H131 H 0.3690 0.3964 0.4477 0.0671 1.0000 Uiso . . .
C12 C 0.37458(10) 0.6400(2) 0.40774(13) 0.0547 1.0000 Uani . . .
H121 H 0.3459 0.6273 0.3523 0.0660 1.0000 Uiso . . .
C11 C 0.40190(8) 0.7971(2) 0.43233(11) 0.0426 1.0000 Uani . . .
C1 C 0.38752(8) 0.9435(2) 0.36975(11) 0.0444 1.0000 Uani . . .
C2 C 0.33552(7) 1.0566(2) 0.36123(11) 0.0402 1.0000 Uani . . .
C7 C 0.32500(9) 1.1790(2) 0.29320(11) 0.0485 1.0000 Uani . . .
C6 C 0.27351(11) 1.2883(3) 0.27828(13) 0.0620 1.0000 Uani . . .
H61 H 0.2691 1.3681 0.2313 0.0745 1.0000 Uiso . . .
C5 C 0.23190(11) 1.2760(3) 0.32869(14) 0.0668 1.0000 Uani . . .
H51 H 0.1966 1.3474 0.3171 0.0813 1.0000 Uiso . . .
C16 C 0.44413(9) 0.8124(2) 0.51276(12) 0.0509 1.0000 Uani . . .
H161 H 0.4628 0.9181 0.5313 0.0615 1.0000 Uiso . . .
C3 C 0.29192(9) 1.0523(2) 0.41733(12) 0.0483 1.0000 Uani . . .
C4 C 0.24127(9) 1.1600(3) 0.39765(13) 0.0587 1.0000 Uani . . .
H41 H 0.2127 1.1554 0.4302 0.0701 1.0000 Uiso . . .
C8 C 0.36721(9) 1.1886(3) 0.23716(12) 0.0542 1.0000 Uani . . .
H81 H 0.3589 1.2746 0.1939 0.0636 1.0000 Uiso . . .
C9 C 0.41556(10) 1.0826(3) 0.24682(14) 0.0587 1.0000 Uani . . .
H91 H 0.4425 1.0895 0.2077 0.0693 1.0000 Uiso . . .
C10 C 0.42564(9) 0.9573(3) 0.31326(13) 0.0550 1.0000 Uani . . .
H101 H 0.4595 0.8782 0.3198 0.0663 1.0000 Uiso . . .
C18 C 0.29922(11) 0.9425(3) 0.49692(16) 0.0638 1.0000 Uani . . .
H182 H 0.2650 0.9630 0.5242 0.0951 1.0000 Uiso . . .
H181 H 0.3391 0.9704 0.5402 0.0952 1.0000 Uiso . . .
H183 H 0.2985 0.8231 0.4802 0.0958 1.0000 Uiso . . .
O2 O 0.4700(3) 0.3722(7) 0.6760(4) 0.0933 0.345(5) Uani P 1 2
H171 H 0.4756 0.3926 0.6578 0.0803 0.655(5) Uiso P 1 1
H172 H 0.4333 0.2654 0.5789 0.0803 0.345(5) Uiso P 1 2

loop_
_atom_site_aniso_label
_atom_site_aniso_U_11
_atom_site_aniso_U_22
_atom_site_aniso_U_33
_atom_site_aniso_U_23
_atom_site_aniso_U_13
_atom_site_aniso_U_12
C15 0.0569(10) 0.0551(11) 0.0378(8) -0.0011(8) 0.0058(7) 0.0022(8)
O1 0.095(2) 0.0436(15) 0.0894(19) 0.0201(12) 0.0174(15) 0.0043(12)
C17 0.0812(15) 0.0557(14) 0.0585(13) 0.0126(10) 0.0137(11) 0.0196(11)
C14 0.0531(10) 0.0437(9) 0.0443(9) 0.0035(7) 0.0151(8) 0.0090(7)
C13 0.0709(13) 0.0360(9) 0.0557(11) 0.0008(8) 0.0052(9) -0.0062(8)
C12 0.0624(11) 0.0418(10) 0.0507(10) 0.0023(8) -0.0036(8) -0.0039(8)
C11 0.0446(8) 0.0385(8) 0.0448(9) 0.0027(7) 0.0112(7) 0.0023(7)
C1 0.0458(9) 0.0402(9) 0.0446(9) 0.0022(7) 0.0062(7) -0.0043(7)
C2 0.0402(8) 0.0332(8) 0.0421(8) -0.0046(6) 0.0009(6) -0.0037(6)
C7 0.0549(10) 0.0419(9) 0.0405(9) -0.0011(7) -0.0037(7) -0.0024(8)
C6 0.0728(13) 0.0557(12) 0.0479(10) 0.0003(9) -0.0032(9) 0.0146(10)
C5 0.0654(12) 0.0735(14) 0.0543(11) -0.0082(10) 0.0014(9) 0.0246(11)
C16 0.0605(11) 0.0442(10) 0.0451(9) -0.0026(8) 0.0076(8) -0.0080(8)
C3 0.0491(10) 0.0453(10) 0.0469(9) -0.0102(7) 0.0050(7) -0.0019(7)
C4 0.0515(11) 0.0667(12) 0.0549(10) -0.0159(9) 0.0075(8) 0.0102(9)
C8 0.0637(12) 0.0501(10) 0.0434(9) 0.0089(8) 0.0033(8) -0.0096(9)
C9 0.0549(11) 0.0647(13) 0.0570(11) 0.0132(10) 0.0148(9) -0.0064(9)
C10 0.0474(10) 0.0616(12) 0.0566(11) 0.0110(9) 0.0140(8) 0.0032(9)
C18 0.0706(13) 0.0539(12) 0.0772(14) 0.0050(10) 0.0379(11) 0.0033(10)
O2 0.111(5) 0.093(4) 0.071(4) 0.035(3) 0.014(3) 0.036(3)

loop_
_atom_type_symbol
_atom_type_scat_dispersion_real
_atom_type_scat_dispersion_imag
_atom_type_scat_Cromer_Mann_a1
_atom_type_scat_Cromer_Mann_b1
_atom_type_scat_Cromer_Mann_a2
_atom_type_scat_Cromer_Mann_b2
_atom_type_scat_Cromer_Mann_a3
_atom_type_scat_Cromer_Mann_b3
_atom_type_scat_Cromer_Mann_a4
_atom_type_scat_Cromer_Mann_b4
_atom_type_scat_Cromer_Mann_c
_atom_type_scat_source
C 0.0033 0.0016 2.3100 20.8439 1.0200 10.2075 1.5886 0.5687 0.8650 51.6512 0.2156 'International Tables Vol C 4.2.6.8 and 6.1.1.4'
H 0.0000 0.0000 0.4930 10.5109 0.3229 26.1257 0.1402 3.1424 0.0408 57.7998 0.0030 'International Tables Vol C 4.2.6.8 and 6.1.1.4'
O 0.0106 0.0060 3.0485 13.2771 2.2868 5.7011 1.5463 0.3239 0.8670 32.9089 0.2508 'International Tables Vol C 4.2.6.8 and 6.1.1.4'

loop_
_geom_angle_atom_site_label_1
_geom_angle_atom_site_label_2
_geom_angle_atom_site_label_3
_geom_angle
_geom_angle_publ_flag
H151 C15 C14 121.9 no
H151 C15 C16 117.7 no
C14 C15 C16 120.46(16) yes
O1 C17 C14 128.1(2) yes
O1 C17 H171 115.8 no
C14 C17 H171 116.1 no
C14 C17 O2 128.4(4) yes
C14 C17 H172 116.4 no
O2 C17 H172 115.3 no
C17 C14 C15 120.48(19) yes
C17 C14 C13 119.80(19) yes
C15 C14 C13 119.72(17) yes
C14 C13 H131 119.4 no
C14 C13 C12 119.52(17) yes
H131 C13 C12 121.0 no
C13 C12 H121 119.6 no
C13 C12 C11 120.79(17) yes
H121 C12 C11 119.6 no
C12 C11 C1 119.72(15) yes
C12 C11 C16 118.78(16) yes
C1 C11 C16 121.44(16) yes
C11 C1 C2 125.08(16) yes
C11 C1 C10 115.02(16) yes
C2 C1 C10 119.71(16) yes
C1 C2 C7 118.17(17) yes
C1 C2 C3 124.19(16) yes
C7 C2 C3 117.64(16) yes
C2 C7 C6 121.37(19) yes
C2 C7 C8 119.37(17) yes
C6 C7 C8 119.25(18) yes
C7 C6 H61 117.2 no
C7 C6 C5 119.8(2) yes
H61 C6 C5 123.0 no
C6 C5 H51 119.4 no
C6 C5 C4 120.68(19) yes
H51 C5 C4 120.0 no
C11 C16 C15 120.71(17) yes
C11 C16 H161 120.4 no
C15 C16 H161 118.9 no
C2 C3 C4 118.04(18) yes
C2 C3 C18 124.68(17) yes
C4 C3 C18 117.25(19) yes
C5 C4 C3 122.3(2) yes
C5 C4 H41 118.5 no
C3 C4 H41 119.2 no
C7 C8 H81 116.1 no
C7 C8 C9 121.32(17) yes
H81 C8 C9 122.6 no
C8 C9 H91 119.9 no
C8 C9 C10 119.75(19) yes
H91 C9 C10 120.4 no
C9 C10 C1 121.66(18) yes
C9 C10 H101 120.6 no
C1 C10 H101 117.8 no
C3 C18 H182 109.9 no
C3 C18 H181 109.9 no
H182 C18 H181 108.3 no
C3 C18 H183 109.9 no
H182 C18 H183 108.5 no
H181 C18 H183 110.5 no

loop_
_geom_bond_atom_site_label_1
_geom_bond_atom_site_label_2
_geom_bond_distance
_geom_bond_publ_flag
C15 H151 0.947 no
C15 C14 1.384(3) yes
C15 C16 1.376(3) yes
O1 C17 1.164(3) yes
C17 C14 1.481(3) yes
C17 H171 0.956 no
C17 C14 1.481(3) yes
C17 O2 1.135(6) yes
C17 H172 0.948 no
C14 C13 1.389(3) yes
C13 H131 0.943 no
C13 C12 1.386(3) yes
C12 H121 0.952 no
C12 C11 1.394(3) yes
C11 C1 1.503(2) yes
C11 C16 1.384(3) yes
C1 C2 1.437(3) yes
C1 C10 1.375(3) yes
C2 C7 1.421(2) yes
C2 C3 1.463(3) yes
C7 C6 1.403(3) yes
C7 C8 1.439(3) yes
C6 H61 0.960 no
C6 C5 1.361(3) yes
C5 H51 0.944 no
C5 C4 1.398(3) yes
C16 H161 0.945 no
C3 C4 1.380(3) yes
C3 C18 1.502(3) yes
C4 H41 0.910 no
C8 H81 0.948 no
C8 C9 1.338(3) yes
C9 H91 0.961 no
C9 C10 1.419(3) yes
C10 H101 0.961 no
C18 H182 0.973 no
C18 H181 0.998 no
C18 H183 0.979 no
